data_7036898
loop_
_publ_author_name
'Xue, Mingqiang'
'Zheng, Yu'
'Hong, Yubiao'
'Yao, Yingming'
'Xu, Fan'
'Zhang, Yong'
'Shen, Qi'

_publ_section_title
;
 Catalytic addition of amines to carbodiimides by
 bis(\b-diketiminate)lanthanide(ii) complexes and mechanistic studies.
;
_journal_issue 46
_journal_name_full 'Dalton transactions (Cambridge, England : 2003)'
_journal_page_first 20075
_journal_page_last 20086
_journal_paper_doi 10.1039/c5dt03674g
_journal_volume 44
_journal_year 2015
_chemical_formula_sum 'C57 H77 N8 Yb'
_chemical_formula_weight 1047.31
_chemical_name_systematic
; 
 ? 
;
_space_group_IT_number 14
_symmetry_cell_setting monoclinic
_symmetry_space_group_name_Hall '-P 2ybc'
_symmetry_space_group_name_H-M 'P 1 21/c 1'
_atom_sites_solution_hydrogens geom
_atom_sites_solution_primary direct
_atom_sites_solution_secondary difmap
_audit_creation_method SHELXL-97
_audit_update_record
;
2015-09-20 deposited with the CCDC.
2015-10-16 downloaded from the CCDC.
;
_cell_angle_alpha 90.00
_cell_angle_beta 121.754(2)
_cell_angle_gamma 90.00
_cell_formula_units_Z 4
_cell_length_a 12.4002(4)
_cell_length_b 24.5649(8)
_cell_length_c 20.7771(8)
_cell_measurement_temperature 223(2)
_cell_volume 5381.6(3)
_computing_structure_refinement 'SHELXL-97 (Sheldrick, 1997)'
_computing_structure_solution 'SHELXS-97 (Sheldrick, 1990)'
_diffrn_ambient_temperature 223(2)
_diffrn_measured_fraction_theta_full 0.998
_diffrn_measured_fraction_theta_max 0.998
_diffrn_measurement_device_type 'Xcalibur, Atlas, Gemini'
_diffrn_radiation_monochromator graphite
_diffrn_radiation_source 'fine-focus sealed tube'
_diffrn_radiation_type MoK\a
_diffrn_radiation_wavelength 0.71073
_diffrn_reflns_av_R_equivalents 0.0908
_diffrn_reflns_av_sigmaI/netI 0.1436
_diffrn_reflns_limit_h_max 14
_diffrn_reflns_limit_h_min -14
_diffrn_reflns_limit_k_max 29
_diffrn_reflns_limit_k_min -29
_diffrn_reflns_limit_l_max 24
_diffrn_reflns_limit_l_min -24
_diffrn_reflns_number 28949
_diffrn_reflns_theta_full 25.05
_diffrn_reflns_theta_max 25.05
_diffrn_reflns_theta_min 2.84
_exptl_absorpt_coefficient_mu 1.781
_exptl_absorpt_correction_T_max 0.6171
_exptl_absorpt_correction_T_min 0.5745
_exptl_crystal_colour 'clear light yellow'
_exptl_crystal_density_diffrn 1.293
_exptl_crystal_density_method 'not measured'
_exptl_crystal_description block
_exptl_crystal_F_000 2180
_exptl_crystal_size_max 0.35
_exptl_crystal_size_mid 0.34
_exptl_crystal_size_min 0.30
_refine_diff_density_max 1.352
_refine_diff_density_min -0.888
_refine_diff_density_rms 0.104
_refine_ls_extinction_method none
_refine_ls_goodness_of_fit_ref 0.923
_refine_ls_hydrogen_treatment mixed
_refine_ls_matrix_type full
_refine_ls_number_parameters 599
_refine_ls_number_reflns 9531
_refine_ls_number_restraints 0
_refine_ls_restrained_S_all 0.923
_refine_ls_R_factor_all 0.1049
_refine_ls_R_factor_gt 0.0524
_refine_ls_shift/su_max 0.000
_refine_ls_shift/su_mean 0.000
_refine_ls_structure_factor_coef Fsqd
_refine_ls_weighting_details 'calc w=1/[\s^2^(Fo^2^)+(0.0000P)^2^+0.0000P] where P=(Fo^2^+2Fc^2^)/3'
_refine_ls_weighting_scheme calc
_refine_ls_wR_factor_gt 0.0804
_refine_ls_wR_factor_ref 0.1002
_reflns_number_gt 5871
_reflns_number_total 9531
_reflns_threshold_expression >2sigma(I)
_cod_data_source_file c5dt03674g2.cif
_cod_data_source_block g140307c
_cod_depositor_comments
;
The following automatic conversions were performed:

'_symmetry_cell_setting' value 'Monoclinic' changed to 'monoclinic'
according to
/usr/data/users/saulius/crontab/automatic-downloads/rss-feeds/RSC/lib/dictionaries/cif_core.dic
dictionary named 'cif_core.dic' version 2.4.2 from 2011-04-26.

Automatic conversion script
Id: cif_fix_values 3271 2015-04-21 07:52:19Z andrius 

 Adding full bibliography for 7036896--7036901.cif.
;
_cod_original_sg_symbol_H-M P21/c
_cod_database_code 7036898

loop_
_symmetry_equiv_pos_as_xyz
'x, y, z'
'-x, y+1/2, -z+1/2'
'-x, -y, -z'
'x, -y-1/2, z-1/2'

loop_
_atom_site_label
_atom_site_type_symbol
_atom_site_fract_x
_atom_site_fract_y
_atom_site_fract_z
_atom_site_U_iso_or_equiv
_atom_site_adp_type
_atom_site_occupancy
_atom_site_symmetry_multiplicity
_atom_site_calc_flag
_atom_site_refinement_flags
Yb1 Yb 0.77890(3) 0.218142(11) 0.101475(16) 0.03423(10) Uani 1 1 d .
N1 N 0.6952(5) 0.1909(2) -0.0226(3) 0.0391(14) Uani 1 1 d .
N2 N 0.9003(4) 0.2706(2) 0.0696(3) 0.0340(13) Uani 1 1 d .
N3 N 0.6355(4) 0.2892(2) 0.0671(3) 0.0351(13) Uani 1 1 d .
N4 N 0.4645(5) 0.2895(2) 0.0891(3) 0.0499(16) Uani 1 1 d .
H4 H 0.4039 0.2685 0.0839 0.060 Uiso 1 1 calc R
N5 N 0.6095(5) 0.2157(2) 0.1224(3) 0.0374(13) Uani 1 1 d .
N6 N 0.9354(5) 0.2100(2) 0.2276(3) 0.0396(14) Uani 1 1 d .
N7 N 1.0343(5) 0.1271(2) 0.2873(3) 0.0565(18) Uani 1 1 d .
H7 H 1.1043 0.1430 0.3211 0.068 Uiso 1 1 calc R
N8 N 0.8788(5) 0.1350(2) 0.1545(3) 0.0423(14) Uani 1 1 d .
C1 C 0.5877(7) 0.2119(4) -0.1590(4) 0.082(3) Uani 1 1 d .
H1A H 0.6073 0.1780 -0.1748 0.122 Uiso 1 1 calc R
H1B H 0.5876 0.2415 -0.1899 0.122 Uiso 1 1 calc R
H1C H 0.5048 0.2091 -0.1651 0.122 Uiso 1 1 calc R
C2 C 0.6867(6) 0.2227(3) -0.0768(4) 0.0429(17) Uani 1 1 d .
C3 C 0.7628(6) 0.2684(3) -0.0646(4) 0.0462(18) Uani 1 1 d .
H3 H 0.7419 0.2883 -0.1084 0.055 Uiso 1 1 calc R
C4 C 0.8644(6) 0.2887(3) 0.0022(4) 0.0373(16) Uani 1 1 d .
C5 C 0.9400(6) 0.3330(3) -0.0093(4) 0.056(2) Uani 1 1 d .
H5A H 0.9487 0.3645 0.0211 0.084 Uiso 1 1 calc R
H5B H 0.8958 0.3432 -0.0622 0.084 Uiso 1 1 calc R
H5C H 1.0235 0.3191 0.0061 0.084 Uiso 1 1 calc R
C6 C 0.6163(7) 0.1429(3) -0.0472(4) 0.0469(19) Uani 1 1 d .
C7 C 0.6530(8) 0.0973(3) -0.0718(4) 0.061(2) Uani 1 1 d .
C8 C 0.5733(9) 0.0516(3) -0.0939(5) 0.077(3) Uani 1 1 d .
H8 H 0.5949 0.0207 -0.1115 0.093 Uiso 1 1 calc R
C9 C 0.4664(9) 0.0498(4) -0.0909(5) 0.089(3) Uani 1 1 d .
H9 H 0.4153 0.0184 -0.1067 0.107 Uiso 1 1 calc R
C10 C 0.4336(8) 0.0943(4) -0.0647(5) 0.081(3) Uani 1 1 d .
H10 H 0.3611 0.0935 -0.0611 0.097 Uiso 1 1 calc R
C11 C 0.5096(7) 0.1405(3) -0.0435(4) 0.060(2) Uani 1 1 d .
H11 H 0.4868 0.1711 -0.0261 0.072 Uiso 1 1 calc R
C12 C 0.7711(8) 0.0960(3) -0.0747(5) 0.086(3) Uani 1 1 d .
H12A H 0.7691 0.1256 -0.1062 0.129 Uiso 1 1 calc R
H12B H 0.7760 0.0615 -0.0958 0.129 Uiso 1 1 calc R
H12C H 0.8446 0.1000 -0.0240 0.129 Uiso 1 1 calc R
C13 C 1.0174(6) 0.2926(3) 0.1304(4) 0.0442(18) Uani 1 1 d .
C14 C 1.1312(7) 0.2656(3) 0.1523(4) 0.059(2) Uani 1 1 d .
C15 C 1.2452(8) 0.2859(5) 0.2108(5) 0.084(3) Uani 1 1 d .
H15 H 1.3211 0.2669 0.2267 0.101 Uiso 1 1 calc R
C16 C 1.2475(9) 0.3338(5) 0.2455(5) 0.092(4) Uani 1 1 d .
H16 H 1.3258 0.3483 0.2833 0.110 Uiso 1 1 calc R
C17 C 1.1376(10) 0.3611(4) 0.2259(5) 0.080(3) Uani 1 1 d .
H17 H 1.1398 0.3932 0.2511 0.096 Uiso 1 1 calc R
C18 C 1.0230(7) 0.3400(3) 0.1682(4) 0.056(2) Uani 1 1 d .
H18 H 0.9473 0.3584 0.1544 0.067 Uiso 1 1 calc R
C19 C 1.1299(7) 0.2147(4) 0.1119(5) 0.085(3) Uani 1 1 d .
H19A H 1.0950 0.2228 0.0588 0.128 Uiso 1 1 calc R
H19B H 1.0781 0.1874 0.1166 0.128 Uiso 1 1 calc R
H19C H 1.2158 0.2012 0.1342 0.128 Uiso 1 1 calc R
C20 C 0.5684(6) 0.2650(3) 0.0929(4) 0.0401(17) Uani 1 1 d .
C21 C 0.9519(6) 0.1566(3) 0.2243(4) 0.0422(17) Uani 1 1 d .
C22 C 0.5785(6) 0.3256(3) 0.0055(4) 0.0408(17) Uani 1 1 d .
C23 C 0.6414(7) 0.3726(3) 0.0076(4) 0.054(2) Uani 1 1 d .
H23 H 0.7213 0.3802 0.0506 0.064 Uiso 1 1 calc R
C24 C 0.5885(9) 0.4087(3) -0.0527(5) 0.072(3) Uani 1 1 d .
H24 H 0.6327 0.4405 -0.0501 0.087 Uiso 1 1 calc R
C25 C 0.4720(9) 0.3983(4) -0.1161(5) 0.070(3) Uani 1 1 d .
H25 H 0.4358 0.4230 -0.1568 0.083 Uiso 1 1 calc R
C26 C 0.4092(7) 0.3515(4) -0.1194(4) 0.067(2) Uani 1 1 d .
H26 H 0.3292 0.3443 -0.1626 0.080 Uiso 1 1 calc R
C27 C 0.4614(7) 0.3146(3) -0.0602(4) 0.054(2) Uani 1 1 d .
H27 H 0.4183 0.2821 -0.0642 0.065 Uiso 1 1 calc R
C28 C 0.4498(6) 0.3478(3) 0.0932(4) 0.0448(18) Uani 1 1 d .
H28 H 0.4561 0.3649 0.0522 0.054 Uiso 1 1 calc R
C29 C 0.5513(9) 0.3719(3) 0.1663(5) 0.099(3) Uani 1 1 d .
H29A H 0.6336 0.3672 0.1710 0.118 Uiso 1 1 calc R
H29B H 0.5541 0.3526 0.2084 0.118 Uiso 1 1 calc R
C30 C 0.5283(10) 0.4321(4) 0.1712(5) 0.101(4) Uani 1 1 d .
H30A H 0.5926 0.4458 0.2214 0.121 Uiso 1 1 calc R
H30B H 0.5375 0.4521 0.1336 0.121 Uiso 1 1 calc R
C31 C 0.4000(12) 0.4426(4) 0.1580(6) 0.108(4) Uani 1 1 d .
H31A H 0.3939 0.4261 0.1989 0.129 Uiso 1 1 calc R
H31B H 0.3876 0.4819 0.1589 0.129 Uiso 1 1 calc R
C32 C 0.2991(9) 0.4201(4) 0.0846(6) 0.100(3) Uani 1 1 d .
H32A H 0.2986 0.4398 0.0434 0.121 Uiso 1 1 calc R
H32B H 0.2165 0.4256 0.0793 0.121 Uiso 1 1 calc R
C33 C 0.3187(8) 0.3599(4) 0.0781(6) 0.093(3) Uani 1 1 d .
H33A H 0.3062 0.3397 0.1144 0.111 Uiso 1 1 calc R
H33B H 0.2551 0.3472 0.0272 0.111 Uiso 1 1 calc R
C34 C 0.5589(6) 0.1860(3) 0.1618(4) 0.0424(18) Uani 1 1 d .
H34 H 0.5265 0.2128 0.1832 0.051 Uiso 1 1 calc R
C35 C 0.6632(7) 0.1540(3) 0.2260(4) 0.062(2) Uani 1 1 d .
H35A H 0.7295 0.1792 0.2612 0.074 Uiso 1 1 calc R
H35B H 0.7009 0.1294 0.2060 0.074 Uiso 1 1 calc R
C36 C 0.6173(7) 0.1204(3) 0.2694(4) 0.065(2) Uani 1 1 d .
H36A H 0.6878 0.0991 0.3092 0.078 Uiso 1 1 calc R
H36B H 0.5858 0.1447 0.2933 0.078 Uiso 1 1 calc R
C37 C 0.5123(7) 0.0827(3) 0.2147(4) 0.061(2) Uani 1 1 d .
H37A H 0.5460 0.0568 0.1937 0.073 Uiso 1 1 calc R
H37B H 0.4808 0.0620 0.2417 0.073 Uiso 1 1 calc R
C38 C 0.4056(7) 0.1139(3) 0.1517(4) 0.070(3) Uani 1 1 d .
H38A H 0.3667 0.1373 0.1722 0.084 Uiso 1 1 calc R
H38B H 0.3408 0.0884 0.1159 0.084 Uiso 1 1 calc R
C39 C 0.4522(6) 0.1490(3) 0.1099(4) 0.061(2) Uani 1 1 d .
H39A H 0.4802 0.1251 0.0837 0.073 Uiso 1 1 calc R
H39B H 0.3814 0.1710 0.0716 0.073 Uiso 1 1 calc R
C40 C 0.9817(6) 0.2372(3) 0.3006(3) 0.0423(18) Uani 1 1 d .
H40 H 0.9687 0.2122 0.3333 0.051 Uiso 1 1 calc R
C41 C 1.1219(6) 0.2521(3) 0.3419(4) 0.0469(19) Uani 1 1 d .
H41A H 1.1722 0.2188 0.3527 0.056 Uiso 1 1 calc R
H41B H 1.1373 0.2750 0.3089 0.056 Uiso 1 1 calc R
C42 C 1.1653(7) 0.2820(3) 0.4153(4) 0.065(2) Uani 1 1 d .
H42A H 1.1571 0.2581 0.4502 0.077 Uiso 1 1 calc R
H42B H 1.2549 0.2919 0.4389 0.077 Uiso 1 1 calc R
C43 C 1.0873(7) 0.3330(3) 0.4014(4) 0.068(2) Uani 1 1 d .
H43A H 1.1020 0.3585 0.3705 0.082 Uiso 1 1 calc R
H43B H 1.1141 0.3506 0.4498 0.082 Uiso 1 1 calc R
C44 C 0.9471(7) 0.3193(3) 0.3611(4) 0.065(2) Uani 1 1 d .
H44A H 0.8981 0.3531 0.3497 0.078 Uiso 1 1 calc R
H44B H 0.9311 0.2972 0.3945 0.078 Uiso 1 1 calc R
C45 C 0.9028(6) 0.2882(3) 0.2874(4) 0.0470(18) Uani 1 1 d .
H45A H 0.8136 0.2779 0.2647 0.056 Uiso 1 1 calc R
H45B H 0.9090 0.3120 0.2516 0.056 Uiso 1 1 calc R
C46 C 1.0142(7) 0.0711(3) 0.3025(4) 0.056(2) Uani 1 1 d .
H46 H 0.9516 0.0531 0.2544 0.068 Uiso 1 1 calc R
C47 C 1.1402(9) 0.0404(4) 0.3392(6) 0.106(4) Uani 1 1 d .
H47A H 1.2031 0.0589 0.3859 0.127 Uiso 1 1 calc R
H47B H 1.1718 0.0400 0.3048 0.127 Uiso 1 1 calc R
C48 C 1.1212(11) -0.0180(4) 0.3570(7) 0.119(4) Uani 1 1 d .
H48A H 1.0618 -0.0370 0.3098 0.142 Uiso 1 1 calc R
H48B H 1.2024 -0.0375 0.3812 0.142 Uiso 1 1 calc R
C49 C 1.0702(12) -0.0183(4) 0.4087(6) 0.108(4) Uani 1 1 d .
H49A H 1.0575 -0.0560 0.4187 0.129 Uiso 1 1 calc R
H49B H 1.1323 -0.0015 0.4570 0.129 Uiso 1 1 calc R
C50 C 0.9477(10) 0.0117(4) 0.3747(6) 0.112(4) Uani 1 1 d .
H50A H 0.9192 0.0131 0.4106 0.134 Uiso 1 1 calc R
H50B H 0.8827 -0.0069 0.3287 0.134 Uiso 1 1 calc R
C51 C 0.9683(10) 0.0697(4) 0.3554(6) 0.100(3) Uani 1 1 d .
H51A H 0.8880 0.0897 0.3329 0.120 Uiso 1 1 calc R
H51B H 1.0299 0.0884 0.4023 0.120 Uiso 1 1 calc R
C52 C 0.9129(8) 0.0858(3) 0.1355(4) 0.054(2) Uani 1 1 d .
C53 C 1.0332(8) 0.0758(3) 0.1484(5) 0.071(2) Uani 1 1 d .
H53 H 1.0971 0.1022 0.1729 0.085 Uiso 1 1 calc R
C54 C 1.0602(10) 0.0269(4) 0.1254(6) 0.095(3) Uani 1 1 d .
H54 H 1.1421 0.0206 0.1348 0.114 Uiso 1 1 calc R
C55 C 0.9682(12) -0.0118(4) 0.0892(7) 0.109(4) Uani 1 1 d .
H55 H 0.9873 -0.0449 0.0747 0.131 Uiso 1 1 calc R
C56 C 0.8497(11) -0.0025(3) 0.0743(6) 0.092(3) Uani 1 1 d .
H56 H 0.7860 -0.0287 0.0481 0.111 Uiso 1 1 calc R
C57 C 0.8213(8) 0.0458(3) 0.0976(4) 0.065(2) Uani 1 1 d .
H57 H 0.7388 0.0515 0.0876 0.077 Uiso 1 1 calc R

loop_
_atom_site_aniso_label
_atom_site_aniso_U_11
_atom_site_aniso_U_22
_atom_site_aniso_U_33
_atom_site_aniso_U_23
_atom_site_aniso_U_13
_atom_site_aniso_U_12
Yb1 0.03444(17) 0.03125(17) 0.03787(18) 0.00026(15) 0.01963(14) -0.00002(15)
N1 0.037(3) 0.036(3) 0.046(4) -0.009(3) 0.023(3) -0.017(3)
N2 0.030(3) 0.034(3) 0.030(3) 0.003(3) 0.010(3) -0.002(3)
N3 0.031(3) 0.030(3) 0.050(3) 0.010(3) 0.025(3) -0.001(3)
N4 0.052(4) 0.032(3) 0.082(5) 0.002(3) 0.046(3) 0.002(3)
N5 0.039(3) 0.029(3) 0.047(3) 0.001(3) 0.024(3) -0.005(3)
N6 0.043(3) 0.028(3) 0.043(3) 0.001(3) 0.019(3) 0.001(3)
N7 0.051(4) 0.030(3) 0.060(4) 0.015(3) 0.009(3) 0.008(3)
N8 0.053(4) 0.034(3) 0.044(4) 0.005(3) 0.028(3) 0.009(3)
C1 0.083(6) 0.090(7) 0.044(5) -0.016(5) 0.014(5) -0.036(5)
C2 0.036(4) 0.053(5) 0.037(4) 0.001(4) 0.017(3) -0.001(4)
C3 0.045(4) 0.048(5) 0.042(4) 0.002(4) 0.020(4) -0.006(4)
C4 0.039(4) 0.027(4) 0.046(4) -0.004(3) 0.023(4) 0.004(3)
C5 0.060(5) 0.064(6) 0.045(5) -0.003(4) 0.030(4) -0.018(4)
C6 0.052(5) 0.055(5) 0.036(4) 0.003(4) 0.025(4) -0.003(4)
C7 0.076(6) 0.056(5) 0.067(6) -0.024(4) 0.050(5) -0.030(5)
C8 0.109(8) 0.061(6) 0.080(7) -0.036(5) 0.062(6) -0.035(6)
C9 0.103(8) 0.085(8) 0.098(8) -0.037(6) 0.065(7) -0.056(6)
C10 0.075(6) 0.092(8) 0.095(7) -0.017(6) 0.058(6) -0.039(6)
C11 0.062(5) 0.071(6) 0.051(5) -0.013(4) 0.032(4) -0.022(5)
C12 0.110(8) 0.060(6) 0.127(8) -0.030(6) 0.089(7) -0.021(5)
C13 0.034(4) 0.055(5) 0.045(5) 0.014(4) 0.022(4) 0.001(4)
C14 0.056(5) 0.066(6) 0.063(6) -0.004(4) 0.036(5) -0.010(5)
C15 0.045(5) 0.120(9) 0.070(7) 0.011(6) 0.019(5) -0.006(6)
C16 0.060(6) 0.144(11) 0.057(6) -0.011(7) 0.022(5) -0.051(7)
C17 0.093(7) 0.077(7) 0.069(7) -0.012(5) 0.042(6) -0.036(6)
C18 0.058(5) 0.057(5) 0.048(5) -0.004(4) 0.025(4) -0.026(4)
C19 0.051(5) 0.100(8) 0.093(7) 0.007(6) 0.030(5) 0.025(5)
C20 0.042(4) 0.041(5) 0.045(4) -0.006(3) 0.029(4) -0.007(4)
C21 0.043(4) 0.044(4) 0.043(4) 0.007(4) 0.024(4) 0.003(4)
C22 0.049(4) 0.025(4) 0.060(5) 0.011(4) 0.037(4) 0.010(3)
C23 0.066(5) 0.034(4) 0.055(5) 0.012(4) 0.027(4) 0.002(4)
C24 0.098(7) 0.052(5) 0.082(7) 0.022(5) 0.057(6) 0.007(5)
C25 0.084(7) 0.077(7) 0.065(6) 0.052(5) 0.051(6) 0.044(6)
C26 0.059(5) 0.090(7) 0.057(6) 0.014(5) 0.034(5) 0.009(5)
C27 0.062(5) 0.048(5) 0.055(5) 0.004(4) 0.033(4) -0.007(4)
C28 0.058(5) 0.035(4) 0.055(5) 0.009(4) 0.038(4) 0.012(4)
C29 0.112(8) 0.059(6) 0.084(7) -0.016(5) 0.023(6) 0.026(6)
C30 0.113(8) 0.054(6) 0.089(8) -0.020(5) 0.022(7) 0.017(6)
C31 0.187(13) 0.052(6) 0.118(10) -0.005(6) 0.104(10) 0.023(8)
C32 0.093(7) 0.078(7) 0.142(10) -0.011(7) 0.070(8) 0.036(6)
C33 0.083(7) 0.078(7) 0.146(9) -0.009(6) 0.080(7) 0.026(5)
C34 0.048(4) 0.029(4) 0.054(5) 0.010(4) 0.030(4) 0.003(3)
C35 0.068(5) 0.071(6) 0.047(5) 0.003(4) 0.030(4) -0.020(5)
C36 0.075(6) 0.056(5) 0.062(6) 0.003(4) 0.034(5) -0.017(5)
C37 0.087(6) 0.045(5) 0.066(6) 0.009(4) 0.050(5) -0.001(5)
C38 0.058(5) 0.073(6) 0.085(6) 0.021(5) 0.041(5) -0.020(5)
C39 0.048(4) 0.069(6) 0.054(5) 0.003(4) 0.019(4) -0.025(4)
C40 0.046(4) 0.044(4) 0.034(4) -0.002(3) 0.018(3) -0.008(4)
C41 0.042(4) 0.038(4) 0.046(5) -0.001(4) 0.014(4) 0.002(3)
C42 0.073(6) 0.049(5) 0.048(5) -0.010(4) 0.017(4) -0.011(5)
C43 0.073(6) 0.067(6) 0.057(5) -0.019(5) 0.029(5) -0.017(5)
C44 0.088(6) 0.057(5) 0.076(6) -0.005(5) 0.061(5) 0.008(5)
C45 0.049(4) 0.033(4) 0.066(5) 0.004(4) 0.035(4) 0.012(4)
C46 0.070(5) 0.028(4) 0.068(6) 0.011(4) 0.033(5) 0.008(4)
C47 0.104(8) 0.085(8) 0.135(9) 0.060(7) 0.067(7) 0.024(6)
C48 0.150(10) 0.062(7) 0.164(11) 0.061(7) 0.097(9) 0.056(7)
C49 0.168(12) 0.045(6) 0.113(9) 0.020(6) 0.076(9) 0.005(7)
C50 0.128(10) 0.095(9) 0.146(10) 0.025(8) 0.095(9) -0.003(8)
C51 0.147(10) 0.060(7) 0.131(9) 0.028(6) 0.099(8) 0.025(6)
C52 0.074(6) 0.035(5) 0.068(6) -0.002(4) 0.046(5) 0.002(4)
C53 0.086(6) 0.050(6) 0.094(7) 0.008(5) 0.060(6) 0.017(5)
C54 0.108(8) 0.060(7) 0.158(10) 0.005(7) 0.098(8) 0.016(6)
C55 0.150(11) 0.047(6) 0.182(12) -0.003(7) 0.123(10) 0.015(7)
C56 0.128(9) 0.037(5) 0.134(9) -0.031(6) 0.085(8) -0.022(6)
C57 0.097(7) 0.033(4) 0.086(6) -0.017(4) 0.063(6) -0.015(5)

loop_
_atom_type_symbol
_atom_type_description
_atom_type_scat_dispersion_real
_atom_type_scat_dispersion_imag
_atom_type_scat_source
C C 0.0033 0.0016 'International Tables Vol C Tables 4.2.6.8 and 6.1.1.4'
H H 0.0000 0.0000 'International Tables Vol C Tables 4.2.6.8 and 6.1.1.4'
N N 0.0061 0.0033 'International Tables Vol C Tables 4.2.6.8 and 6.1.1.4'
Yb Yb -0.3850 5.5486 'International Tables Vol C Tables 4.2.6.8 and 6.1.1.4'

loop_
_geom_angle_atom_site_label_1
_geom_angle_atom_site_label_2
_geom_angle_atom_site_label_3
_geom_angle
N6 Yb1 N1 148.95(18)
N6 Yb1 N3 117.72(18)
N1 Yb1 N3 93.01(18)
N6 Yb1 N2 95.01(17)
N1 Yb1 N2 79.71(17)
N3 Yb1 N2 90.08(17)
N6 Yb1 N8 57.96(18)
N1 Yb1 N8 95.07(19)
N3 Yb1 N8 158.61(17)
N2 Yb1 N8 110.83(18)
N6 Yb1 N5 94.99(18)
N1 Yb1 N5 106.07(17)
N3 Yb1 N5 57.57(17)
N2 Yb1 N5 147.01(18)
N8 Yb1 N5 101.11(18)
N6 Yb1 C21 28.78(18)
N1 Yb1 C21 123.1(2)
N3 Yb1 C21 142.44(19)
N2 Yb1 C21 105.15(18)
N8 Yb1 C21 29.19(18)
N5 Yb1 C21 98.61(18)
N6 Yb1 C20 108.06(19)
N1 Yb1 C20 101.13(18)
N3 Yb1 C20 28.87(17)
N2 Yb1 C20 118.69(18)
N8 Yb1 C20 129.78(19)
N5 Yb1 C20 28.70(17)
C21 Yb1 C20 122.27(19)
C2 N1 C6 116.3(6)
C2 N1 Yb1 124.3(4)
C6 N1 Yb1 117.0(4)
C4 N2 C13 115.6(5)
C4 N2 Yb1 126.0(4)
C13 N2 Yb1 117.6(4)
C20 N3 C22 121.5(5)
C20 N3 Yb1 94.6(4)
C22 N3 Yb1 134.0(4)
C20 N4 C28 124.5(5)
C20 N4 H4 117.8
C28 N4 H4 117.8
C20 N5 C34 122.6(5)
C20 N5 Yb1 93.1(4)
C34 N5 Yb1 143.3(4)
C21 N6 C40 120.7(5)
C21 N6 Yb1 95.0(4)
C40 N6 Yb1 140.5(4)
C21 N7 C46 125.3(6)
C21 N7 H7 117.4
C46 N7 H7 117.4
C21 N8 C52 120.6(6)
C21 N8 Yb1 93.1(4)
C52 N8 Yb1 141.4(4)
C2 C1 H1A 109.5
C2 C1 H1B 109.5
H1A C1 H1B 109.5
C2 C1 H1C 109.5
H1A C1 H1C 109.5
H1B C1 H1C 109.5
N1 C2 C3 124.9(6)
N1 C2 C1 120.6(6)
C3 C2 C1 114.5(6)
C4 C3 C2 129.8(7)
C4 C3 H3 115.1
C2 C3 H3 115.1
N2 C4 C3 124.7(6)
N2 C4 C5 121.1(6)
C3 C4 C5 114.0(6)
C4 C5 H5A 109.5
C4 C5 H5B 109.5
H5A C5 H5B 109.5
C4 C5 H5C 109.5
H5A C5 H5C 109.5
H5B C5 H5C 109.5
C11 C6 C7 119.7(7)
C11 C6 N1 120.8(7)
C7 C6 N1 119.5(7)
C6 C7 C8 116.7(8)
C6 C7 C12 122.9(7)
C8 C7 C12 120.3(8)
C9 C8 C7 123.1(8)
C9 C8 H8 118.4
C7 C8 H8 118.4
C8 C9 C10 119.4(8)
C8 C9 H9 120.3
C10 C9 H9 120.3
C9 C10 C11 118.8(8)
C9 C10 H10 120.6
C11 C10 H10 120.6
C6 C11 C10 122.2(8)
C6 C11 H11 118.9
C10 C11 H11 118.9
C7 C12 H12A 109.5
C7 C12 H12B 109.5
H12A C12 H12B 109.5
C7 C12 H12C 109.5
H12A C12 H12C 109.5
H12B C12 H12C 109.5
C18 C13 C14 118.2(7)
C18 C13 N2 122.7(6)
C14 C13 N2 119.1(7)
C15 C14 C13 120.2(8)
C15 C14 C19 119.8(8)
C13 C14 C19 120.0(7)
C16 C15 C14 120.0(9)
C16 C15 H15 120.0
C14 C15 H15 120.0
C15 C16 C17 121.3(9)
C15 C16 H16 119.4
C17 C16 H16 119.4
C16 C17 C18 118.6(9)
C16 C17 H17 120.7
C18 C17 H17 120.7
C13 C18 C17 121.7(8)
C13 C18 H18 119.1
C17 C18 H18 119.1
C14 C19 H19A 109.5
C14 C19 H19B 109.5
H19A C19 H19B 109.5
C14 C19 H19C 109.5
H19A C19 H19C 109.5
H19B C19 H19C 109.5
N5 C20 N3 114.8(6)
N5 C20 N4 122.6(6)
N3 C20 N4 122.6(6)
N5 C20 Yb1 58.2(3)
N3 C20 Yb1 56.6(3)
N4 C20 Yb1 178.8(5)
N6 C21 N8 113.9(6)
N6 C21 N7 121.9(6)
N8 C21 N7 124.1(7)
N6 C21 Yb1 56.2(3)
N8 C21 Yb1 57.7(3)
N7 C21 Yb1 176.7(5)
C23 C22 C27 118.1(7)
C23 C22 N3 119.8(6)
C27 C22 N3 122.1(6)
C22 C23 C24 121.0(8)
C22 C23 H23 119.5
C24 C23 H23 119.5
C25 C24 C23 120.5(8)
C25 C24 H24 119.8
C23 C24 H24 119.8
C26 C25 C24 119.1(7)
C26 C25 H25 120.5
C24 C25 H25 120.5
C25 C26 C27 121.2(8)
C25 C26 H26 119.4
C27 C26 H26 119.4
C26 C27 C22 120.0(7)
C26 C27 H27 120.0
C22 C27 H27 120.0
N4 C28 C29 112.8(6)
N4 C28 C33 109.6(6)
C29 C28 C33 111.8(7)
N4 C28 H28 107.5
C29 C28 H28 107.5
C33 C28 H28 107.5
C28 C29 C30 111.5(7)
C28 C29 H29A 109.3
C30 C29 H29A 109.3
C28 C29 H29B 109.3
C30 C29 H29B 109.3
H29A C29 H29B 108.0
C31 C30 C29 112.1(9)
C31 C30 H30A 109.2
C29 C30 H30A 109.2
C31 C30 H30B 109.2
C29 C30 H30B 109.2
H30A C30 H30B 107.9
C32 C31 C30 111.5(8)
C32 C31 H31A 109.3
C30 C31 H31A 109.3
C32 C31 H31B 109.3
C30 C31 H31B 109.3
H31A C31 H31B 108.0
C31 C32 C33 111.5(8)
C31 C32 H32A 109.3
C33 C32 H32A 109.3
C31 C32 H32B 109.3
C33 C32 H32B 109.3
H32A C32 H32B 108.0
C28 C33 C32 112.2(7)
C28 C33 H33A 109.2
C32 C33 H33A 109.2
C28 C33 H33B 109.2
C32 C33 H33B 109.2
H33A C33 H33B 107.9
N5 C34 C39 112.1(6)
N5 C34 C35 109.6(5)
C39 C34 C35 110.2(6)
N5 C34 H34 108.3
C39 C34 H34 108.3
C35 C34 H34 108.3
C34 C35 C36 113.0(6)
C34 C35 H35A 109.0
C36 C35 H35A 109.0
C34 C35 H35B 109.0
C36 C35 H35B 109.0
H35A C35 H35B 107.8
C37 C36 C35 109.0(6)
C37 C36 H36A 109.9
C35 C36 H36A 109.9
C37 C36 H36B 109.9
C35 C36 H36B 109.9
H36A C36 H36B 108.3
C38 C37 C36 111.1(6)
C38 C37 H37A 109.4
C36 C37 H37A 109.4
C38 C37 H37B 109.4
C36 C37 H37B 109.4
H37A C37 H37B 108.0
C37 C38 C39 111.1(6)
C37 C38 H38A 109.4
C39 C38 H38A 109.4
C37 C38 H38B 109.4
C39 C38 H38B 109.4
H38A C38 H38B 108.0
C34 C39 C38 112.8(6)
C34 C39 H39A 109.0
C38 C39 H39A 109.0
C34 C39 H39B 109.0
C38 C39 H39B 109.0
H39A C39 H39B 107.8
N6 C40 C45 108.8(5)
N6 C40 C41 113.5(5)
C45 C40 C41 109.8(5)
N6 C40 H40 108.2
C45 C40 H40 108.2
C41 C40 H40 108.2
C42 C41 C40 112.2(6)
C42 C41 H41A 109.2
C40 C41 H41A 109.2
C42 C41 H41B 109.2
C40 C41 H41B 109.2
H41A C41 H41B 107.9
C43 C42 C41 110.9(6)
C43 C42 H42A 109.5
C41 C42 H42A 109.5
C43 C42 H42B 109.5
C41 C42 H42B 109.5
H42A C42 H42B 108.0
C42 C43 C44 110.7(7)
C42 C43 H43A 109.5
C44 C43 H43A 109.5
C42 C43 H43B 109.5
C44 C43 H43B 109.5
H43A C43 H43B 108.1
C43 C44 C45 111.4(6)
C43 C44 H44A 109.3
C45 C44 H44A 109.3
C43 C44 H44B 109.3
C45 C44 H44B 109.3
H44A C44 H44B 108.0
C40 C45 C44 111.9(6)
C40 C45 H45A 109.2
C44 C45 H45A 109.2
C40 C45 H45B 109.2
C44 C45 H45B 109.2
H45A C45 H45B 107.9
N7 C46 C51 110.9(6)
N7 C46 C47 109.0(6)
C51 C46 C47 108.1(7)
N7 C46 H46 109.6
C51 C46 H46 109.6
C47 C46 H46 109.6
C46 C47 C48 109.6(8)
C46 C47 H47A 109.7
C48 C47 H47A 109.7
C46 C47 H47B 109.7
C48 C47 H47B 109.7
H47A C47 H47B 108.2
C49 C48 C47 110.6(9)
C49 C48 H48A 109.5
C47 C48 H48A 109.5
C49 C48 H48B 109.5
C47 C48 H48B 109.5
H48A C48 H48B 108.1
C50 C49 C48 111.4(9)
C50 C49 H49A 109.3
C48 C49 H49A 109.3
C50 C49 H49B 109.3
C48 C49 H49B 109.3
H49A C49 H49B 108.0
C49 C50 C51 108.4(8)
C49 C50 H50A 110.0
C51 C50 H50A 110.0
C49 C50 H50B 110.0
C51 C50 H50B 110.0
H50A C50 H50B 108.4
C46 C51 C50 113.3(8)
C46 C51 H51A 108.9
C50 C51 H51A 108.9
C46 C51 H51B 108.9
C50 C51 H51B 108.9
H51A C51 H51B 107.7
C57 C52 C53 117.2(7)
C57 C52 N8 119.3(7)
C53 C52 N8 123.3(7)
C52 C53 C54 120.8(9)
C52 C53 H53 119.6
C54 C53 H53 119.6
C55 C54 C53 120.3(9)
C55 C54 H54 119.8
C53 C54 H54 119.8
C56 C55 C54 120.0(9)
C56 C55 H55 120.0
C54 C55 H55 120.0
C55 C56 C57 120.5(9)
C55 C56 H56 119.8
C57 C56 H56 119.8
C52 C57 C56 121.1(8)
C52 C57 H57 119.4
C56 C57 H57 119.4

loop_
_geom_bond_atom_site_label_1
_geom_bond_atom_site_label_2
_geom_bond_distance
Yb1 N6 2.306(5)
Yb1 N1 2.314(5)
Yb1 N3 2.320(5)
Yb1 N2 2.327(5)
Yb1 N8 2.341(5)
Yb1 N5 2.359(5)
Yb1 C21 2.764(7)
Yb1 C20 2.771(7)
N1 C2 1.329(8)
N1 C6 1.442(8)
N2 C4 1.305(7)
N2 C13 1.437(8)
N3 C20 1.342(7)
N3 C22 1.409(7)
N4 C20 1.386(7)
N4 C28 1.451(8)
N4 H4 0.8700
N5 C20 1.333(8)
N5 C34 1.463(7)
N6 C21 1.336(8)
N6 C40 1.470(7)
N7 C21 1.369(8)
N7 C46 1.463(8)
N7 H7 0.8700
N8 C21 1.350(8)
N8 C52 1.405(8)
C1 C2 1.513(8)
C1 H1A 0.9700
C1 H1B 0.9700
C1 H1C 0.9700
C2 C3 1.401(9)
C3 C4 1.387(8)
C3 H3 0.9400
C4 C5 1.534(8)
C5 H5A 0.9700
C5 H5B 0.9700
C5 H5C 0.9700
C6 C11 1.367(9)
C6 C7 1.403(10)
C7 C8 1.406(10)
C7 C12 1.497(9)
C8 C9 1.359(11)
C8 H8 0.9400
C9 C10 1.375(11)
C9 H9 0.9400
C10 C11 1.390(10)
C10 H10 0.9400
C11 H11 0.9400
C12 H12A 0.9700
C12 H12B 0.9700
C12 H12C 0.9700
C13 C18 1.385(9)
C13 C14 1.401(9)
C14 C15 1.384(10)
C14 C19 1.501(10)
C15 C16 1.372(12)
C15 H15 0.9400
C16 C17 1.375(12)
C16 H16 0.9400
C17 C18 1.390(10)
C17 H17 0.9400
C18 H18 0.9400
C19 H19A 0.9700
C19 H19B 0.9700
C19 H19C 0.9700
C22 C23 1.380(9)
C22 C27 1.399(9)
C23 C24 1.386(9)
C23 H23 0.9400
C24 C25 1.373(10)
C24 H24 0.9400
C25 C26 1.370(11)
C25 H25 0.9400
C26 C27 1.384(10)
C26 H26 0.9400
C27 H27 0.9400
C28 C29 1.493(9)
C28 C33 1.514(9)
C28 H28 0.9900
C29 C30 1.520(10)
C29 H29A 0.9800
C29 H29B 0.9800
C30 C31 1.488(12)
C30 H30A 0.9800
C30 H30B 0.9800
C31 C32 1.480(12)
C31 H31A 0.9800
C31 H31B 0.9800
C32 C33 1.517(11)
C32 H32A 0.9800
C32 H32B 0.9800
C33 H33A 0.9800
C33 H33B 0.9800
C34 C39 1.495(8)
C34 C35 1.501(9)
C34 H34 0.9900
C35 C36 1.535(9)
C35 H35A 0.9800
C35 H35B 0.9800
C36 C37 1.512(9)
C36 H36A 0.9800
C36 H36B 0.9800
C37 C38 1.492(9)
C37 H37A 0.9800
C37 H37B 0.9800
C38 C39 1.535(9)
C38 H38A 0.9800
C38 H38B 0.9800
C39 H39A 0.9800
C39 H39B 0.9800
C40 C45 1.523(8)
C40 C41 1.525(8)
C40 H40 0.9900
C41 C42 1.514(9)
C41 H41A 0.9800
C41 H41B 0.9800
C42 C43 1.514(10)
C42 H42A 0.9800
C42 H42B 0.9800
C43 C44 1.519(9)
C43 H43A 0.9800
C43 H43B 0.9800
C44 C45 1.532(9)
C44 H44A 0.9800
C44 H44B 0.9800
C45 H45A 0.9800
C45 H45B 0.9800
C46 C51 1.481(10)
C46 C47 1.528(10)
C46 H46 0.9900
C47 C48 1.532(11)
C47 H47A 0.9800
C47 H47B 0.9800
C48 C49 1.505(12)
C48 H48A 0.9800
C48 H48B 0.9800
C49 C50 1.490(12)
C49 H49A 0.9800
C49 H49B 0.9800
C50 C51 1.537(12)
C50 H50A 0.9800
C50 H50B 0.9800
C51 H51A 0.9800
C51 H51B 0.9800
C52 C57 1.390(10)
C52 C53 1.392(10)
C53 C54 1.396(11)
C53 H53 0.9400
C54 C55 1.367(12)
C54 H54 0.9400
C55 C56 1.353(12)
C55 H55 0.9400
C56 C57 1.394(10)
C56 H56 0.9400
C57 H57 0.9400

loop_
_geom_torsion_atom_site_label_1
_geom_torsion_atom_site_label_2
_geom_torsion_atom_site_label_3
_geom_torsion_atom_site_label_4
_geom_torsion
N6 Yb1 N1 C2 -114.2(5)
N3 Yb1 N1 C2 57.9(5)
N2 Yb1 N1 C2 -31.7(5)
N8 Yb1 N1 C2 -141.9(5)
N5 Yb1 N1 C2 114.9(5)
C21 Yb1 N1 C2 -133.1(5)
C20 Yb1 N1 C2 85.8(5)
N6 Yb1 N1 C6 83.9(6)
N3 Yb1 N1 C6 -104.0(5)
N2 Yb1 N1 C6 166.5(5)
N8 Yb1 N1 C6 56.2(5)
N5 Yb1 N1 C6 -46.9(5)
C21 Yb1 N1 C6 65.0(5)
C20 Yb1 N1 C6 -76.1(5)
N6 Yb1 N2 C4 178.7(5)
N1 Yb1 N2 C4 29.6(5)
N3 Yb1 N2 C4 -63.4(5)
N8 Yb1 N2 C4 121.1(5)
N5 Yb1 N2 C4 -74.1(6)
C21 Yb1 N2 C4 151.3(5)
C20 Yb1 N2 C4 -67.5(5)
N6 Yb1 N2 C13 -11.9(5)
N1 Yb1 N2 C13 -161.0(5)
N3 Yb1 N2 C13 105.9(5)
N8 Yb1 N2 C13 -69.5(5)
N5 Yb1 N2 C13 95.3(5)
C21 Yb1 N2 C13 -39.3(5)
C20 Yb1 N2 C13 101.8(5)
N6 Yb1 N3 C20 -76.8(4)
N1 Yb1 N3 C20 107.8(4)
N2 Yb1 N3 C20 -172.5(4)
N8 Yb1 N3 C20 -4.4(7)
N5 Yb1 N3 C20 0.6(4)
C21 Yb1 N3 C20 -57.0(5)
N6 Yb1 N3 C22 139.4(6)
N1 Yb1 N3 C22 -36.0(6)
N2 Yb1 N3 C22 43.7(6)
N8 Yb1 N3 C22 -148.1(6)
N5 Yb1 N3 C22 -143.1(6)
C21 Yb1 N3 C22 159.2(5)
C20 Yb1 N3 C22 -143.7(8)
N6 Yb1 N5 C20 119.3(4)
N1 Yb1 N5 C20 -83.8(4)
N3 Yb1 N5 C20 -0.6(4)
N2 Yb1 N5 C20 12.1(5)
N8 Yb1 N5 C20 177.5(4)
C21 Yb1 N5 C20 148.0(4)
N6 Yb1 N5 C34 -48.2(7)
N1 Yb1 N5 C34 108.8(7)
N3 Yb1 N5 C34 -168.0(8)
N2 Yb1 N5 C34 -155.4(6)
N8 Yb1 N5 C34 10.1(7)
C21 Yb1 N5 C34 -19.4(7)
C20 Yb1 N5 C34 -167.4(9)
N1 Yb1 N6 C21 -34.3(6)
N3 Yb1 N6 C21 154.6(4)
N2 Yb1 N6 C21 -112.7(4)
N8 Yb1 N6 C21 -1.2(4)
N5 Yb1 N6 C21 98.8(4)
C20 Yb1 N6 C21 125.0(4)
N1 Yb1 N6 C40 169.8(5)
N3 Yb1 N6 C40 -1.3(7)
N2 Yb1 N6 C40 91.4(6)
N8 Yb1 N6 C40 -157.1(7)
N5 Yb1 N6 C40 -57.1(6)
C21 Yb1 N6 C40 -155.9(9)
C20 Yb1 N6 C40 -31.0(7)
N6 Yb1 N8 C21 1.2(4)
N1 Yb1 N8 C21 164.7(4)
N3 Yb1 N8 C21 -83.5(6)
N2 Yb1 N8 C21 83.8(4)
N5 Yb1 N8 C21 -87.8(4)
C20 Yb1 N8 C21 -86.2(4)
N6 Yb1 N8 C52 -150.8(8)
N1 Yb1 N8 C52 12.7(8)
N3 Yb1 N8 C52 124.5(8)
N2 Yb1 N8 C52 -68.2(8)
N5 Yb1 N8 C52 120.2(8)
C21 Yb1 N8 C52 -152.0(10)
C20 Yb1 N8 C52 121.8(7)
C6 N1 C2 C3 -174.3(7)
Yb1 N1 C2 C3 23.7(9)
C6 N1 C2 C1 7.1(9)
Yb1 N1 C2 C1 -154.9(5)
N1 C2 C3 C4 4.1(12)
C1 C2 C3 C4 -177.3(7)
C13 N2 C4 C3 172.3(6)
Yb1 N2 C4 C3 -18.2(9)
C13 N2 C4 C5 -3.3(9)
Yb1 N2 C4 C5 166.3(5)
C2 C3 C4 N2 -7.3(12)
C2 C3 C4 C5 168.5(7)
C2 N1 C6 C11 -105.1(7)
Yb1 N1 C6 C11 58.3(8)
C2 N1 C6 C7 78.0(8)
Yb1 N1 C6 C7 -118.6(6)
C11 C6 C7 C8 2.0(11)
N1 C6 C7 C8 178.9(7)
C11 C6 C7 C12 -177.7(7)
N1 C6 C7 C12 -0.7(11)
C6 C7 C8 C9 -1.2(13)
C12 C7 C8 C9 178.5(9)
C7 C8 C9 C10 -0.6(15)
C8 C9 C10 C11 1.5(15)
C7 C6 C11 C10 -1.1(11)
N1 C6 C11 C10 -178.0(7)
C9 C10 C11 C6 -0.7(13)
C4 N2 C13 C18 88.1(8)
Yb1 N2 C13 C18 -82.4(7)
C4 N2 C13 C14 -91.2(8)
Yb1 N2 C13 C14 98.3(6)
C18 C13 C14 C15 0.7(11)
N2 C13 C14 C15 -180.0(7)
C18 C13 C14 C19 -178.7(7)
N2 C13 C14 C19 0.6(11)
C13 C14 C15 C16 -2.6(13)
C19 C14 C15 C16 176.8(8)
C14 C15 C16 C17 3.3(15)
C15 C16 C17 C18 -2.0(14)
C14 C13 C18 C17 0.5(11)
N2 C13 C18 C17 -178.8(6)
C16 C17 C18 C13 0.1(12)
C34 N5 C20 N3 172.1(5)
Yb1 N5 C20 N3 1.0(6)
C34 N5 C20 N4 -7.9(10)
Yb1 N5 C20 N4 -179.0(5)
C34 N5 C20 Yb1 171.1(6)
C22 N3 C20 N5 149.0(6)
Yb1 N3 C20 N5 -1.0(6)
C22 N3 C20 N4 -31.0(9)
Yb1 N3 C20 N4 179.0(5)
C22 N3 C20 Yb1 150.0(6)
C28 N4 C20 N5 148.8(6)
C28 N4 C20 N3 -31.2(10)
C28 N4 C20 Yb1 13(24)
N6 Yb1 C20 N5 -66.1(4)
N1 Yb1 C20 N5 103.2(4)
N3 Yb1 C20 N5 178.9(6)
N2 Yb1 C20 N5 -172.5(3)
N8 Yb1 C20 N5 -3.1(5)
C21 Yb1 C20 N5 -38.3(5)
N6 Yb1 C20 N3 115.0(4)
N1 Yb1 C20 N3 -75.8(4)
N2 Yb1 C20 N3 8.5(4)
N8 Yb1 C20 N3 177.9(3)
N5 Yb1 C20 N3 -178.9(6)
C21 Yb1 C20 N3 142.8(4)
N6 Yb1 C20 N4 70(23)
N1 Yb1 C20 N4 -121(23)
N3 Yb1 C20 N4 -45(23)
N2 Yb1 C20 N4 -36(23)
N8 Yb1 C20 N4 133(23)
N5 Yb1 C20 N4 136(24)
C21 Yb1 C20 N4 98(23)
C40 N6 C21 N8 164.3(5)
Yb1 N6 C21 N8 1.9(6)
C40 N6 C21 N7 -14.3(9)
Yb1 N6 C21 N7 -176.7(6)
C40 N6 C21 Yb1 162.4(6)
C52 N8 C21 N6 158.2(6)
Yb1 N8 C21 N6 -1.9(6)
C52 N8 C21 N7 -23.1(10)
Yb1 N8 C21 N7 176.7(6)
C52 N8 C21 Yb1 160.1(7)
C46 N7 C21 N6 144.0(7)
C46 N7 C21 N8 -34.5(11)
C46 N7 C21 Yb1 89(9)
N1 Yb1 C21 N6 159.7(4)
N3 Yb1 C21 N6 -38.5(5)
N2 Yb1 C21 N6 72.2(4)
N8 Yb1 C21 N6 177.9(6)
N5 Yb1 C21 N6 -84.7(4)
C20 Yb1 C21 N6 -67.2(4)
N6 Yb1 C21 N8 -177.9(6)
N1 Yb1 C21 N8 -18.3(4)
N3 Yb1 C21 N8 143.5(4)
N2 Yb1 C21 N8 -105.7(4)
N5 Yb1 C21 N8 97.4(4)
C20 Yb1 C21 N8 114.9(4)
N6 Yb1 C21 N7 56(9)
N1 Yb1 C21 N7 -144(9)
N3 Yb1 C21 N7 18(9)
N2 Yb1 C21 N7 129(9)
N8 Yb1 C21 N7 -126(9)
N5 Yb1 C21 N7 -28(9)
C20 Yb1 C21 N7 -11(9)
C20 N3 C22 C23 138.7(7)
Yb1 N3 C22 C23 -85.0(8)
C20 N3 C22 C27 -44.3(9)
Yb1 N3 C22 C27 91.9(7)
C27 C22 C23 C24 1.9(11)
N3 C22 C23 C24 179.0(6)
C22 C23 C24 C25 -0.2(12)
C23 C24 C25 C26 -0.7(13)
C24 C25 C26 C27 -0.3(13)
C25 C26 C27 C22 2.1(12)
C23 C22 C27 C26 -2.9(11)
N3 C22 C27 C26 -179.9(6)
C20 N4 C28 C29 -61.2(9)
C20 N4 C28 C33 173.5(7)
N4 C28 C29 C30 -176.0(8)
C33 C28 C29 C30 -51.9(11)
C28 C29 C30 C31 54.2(12)
C29 C30 C31 C32 -55.8(12)
C30 C31 C32 C33 55.3(12)
N4 C28 C33 C32 177.9(7)
C29 C28 C33 C32 52.1(10)
C31 C32 C33 C28 -53.6(11)
C20 N5 C34 C39 92.8(8)
Yb1 N5 C34 C39 -102.1(7)
C20 N5 C34 C35 -144.5(6)
Yb1 N5 C34 C35 20.6(10)
N5 C34 C35 C36 -178.6(6)
C39 C34 C35 C36 -54.8(9)
C34 C35 C36 C37 57.1(9)
C35 C36 C37 C38 -57.3(9)
C36 C37 C38 C39 56.5(9)
N5 C34 C39 C38 175.0(6)
C35 C34 C39 C38 52.6(9)
C37 C38 C39 C34 -54.4(10)
C21 N6 C40 C45 -154.8(6)
Yb1 N6 C40 C45 -3.0(9)
C21 N6 C40 C41 82.7(7)
Yb1 N6 C40 C41 -125.5(6)
N6 C40 C41 C42 177.6(6)
C45 C40 C41 C42 55.6(8)
C40 C41 C42 C43 -57.1(8)
C41 C42 C43 C44 56.2(9)
C42 C43 C44 C45 -55.4(9)
N6 C40 C45 C44 -179.0(5)
C41 C40 C45 C44 -54.2(7)
C43 C44 C45 C40 55.1(8)
C21 N7 C46 C51 -99.9(9)
C21 N7 C46 C47 141.3(8)
N7 C46 C47 C48 178.8(8)
C51 C46 C47 C48 58.2(11)
C46 C47 C48 C49 -58.3(12)
C47 C48 C49 C50 58.1(13)
C48 C49 C50 C51 -55.9(12)
N7 C46 C51 C50 -178.9(7)
C47 C46 C51 C50 -59.5(11)
C49 C50 C51 C46 58.5(12)
C21 N8 C52 C57 134.2(7)
Yb1 N8 C52 C57 -78.8(10)
C21 N8 C52 C53 -50.0(10)
Yb1 N8 C52 C53 97.0(9)
C57 C52 C53 C54 -1.3(12)
N8 C52 C53 C54 -177.3(7)
C52 C53 C54 C55 0.5(15)
C53 C54 C55 C56 1.2(17)
C54 C55 C56 C57 -1.9(17)
C53 C52 C57 C56 0.6(12)
N8 C52 C57 C56 176.7(7)
C55 C56 C57 C52 1.0(14)
